data_2207881
loop_
_publ_author_name
'Shaheen, Farkhanda'
'Gieck, Christine'
'Badshah, Amin'

_publ_section_title
Bis(\m-4-methylpiperidine-1-dithiocarboxylato-\k^2^<i>S</i>:<i>S</i>')[bis(4-methylpiperidine-1-dithiocarboxylato-<i>S</i>:<i>S</i>')zinc(II)]
_journal_coeditor_code SJ6165
_journal_issue 1
_journal_name_full 'Acta Crystallographica Section E'
_journal_page_first m16
_journal_page_last m17
_journal_paper_doi 10.1107/S1600536805039334
_journal_volume 62
_journal_year 2006
_chemical_formula_iupac '[Zn2 (C7 H12 N S2)4]'
_chemical_formula_moiety 'C28 H48 N4 S8 Zn2'
_chemical_formula_sum 'C28 H48 N4 S8 Zn2'
_chemical_formula_weight 827.92
_chemical_melting_point 511
_chemical_name_systematic
;
Bis(\m-4-methylpiperidine-1-dithiocarboxylato-\k^2^S:S')[bis(4-
methylpiperidine-1-dithiocarboxylato-S:S')zinc(II)]
;
_space_group_IT_number 2
_symmetry_cell_setting triclinic
_symmetry_space_group_name_Hall '-P 1'
_symmetry_space_group_name_H-M 'P -1'
_atom_sites_solution_hydrogens geom
_atom_sites_solution_primary direct
_atom_sites_solution_secondary difmap
_audit_creation_method SHELXL97
_cell_angle_alpha 108.808(9)
_cell_angle_beta 107.280(10)
_cell_angle_gamma 101.583(9)
_cell_formula_units_Z 1
_cell_length_a 8.1806(10)
_cell_length_b 11.4347(11)
_cell_length_c 11.9679(12)
_cell_measurement_reflns_used 194
_cell_measurement_temperature 293(2)
_cell_measurement_theta_max 29.4325
_cell_measurement_theta_min 4.2293
_cell_volume 955.9(2)
_computing_cell_refinement 'CrysAlis RED'
_computing_data_collection 'CrysAlis RED [Or CCD?] (Oxford Diffraction, 2004)'
_computing_data_reduction 'CrysAlis RED'
_computing_molecular_graphics 'PLATON (Spek, 2003)'
_computing_publication_material PLATON
_computing_structure_refinement 'SHELXL97 (Sheldrick, 1997)'
_computing_structure_solution 'SIR2004 (Burla <i>et al.</i>,  2005)'
_diffrn_ambient_temperature 293(2)
_diffrn_detector_area_resol_mean 8.6225
_diffrn_measured_fraction_theta_full 0.945
_diffrn_measured_fraction_theta_max 0.945
_diffrn_measurement_device_type 'Oxford Diffraction Xcalibur2 CCD'
_diffrn_measurement_method \w/2\q
_diffrn_radiation_monochromator graphite
_diffrn_radiation_source 'Enhance (Mo) X-ray Source'
_diffrn_radiation_type MoK\a
_diffrn_radiation_wavelength 0.71073
_diffrn_reflns_av_R_equivalents 0.0195
_diffrn_reflns_av_sigmaI/netI 0.0351
_diffrn_reflns_limit_h_max 10
_diffrn_reflns_limit_h_min -10
_diffrn_reflns_limit_k_max 14
_diffrn_reflns_limit_k_min -15
_diffrn_reflns_limit_l_max 15
_diffrn_reflns_limit_l_min -13
_diffrn_reflns_number 7446
_diffrn_reflns_theta_full 28.28
_diffrn_reflns_theta_max 28.28
_diffrn_reflns_theta_min 4.24
_diffrn_standards_decay_% 0
_diffrn_standards_number 0
_exptl_absorpt_coefficient_mu 1.716
_exptl_absorpt_correction_T_max 0.819
_exptl_absorpt_correction_T_min 0.450
_exptl_absorpt_correction_type analytical
_exptl_absorpt_process_details '(CrysAlis RED; Oxford Diffraction, 2004)'
_exptl_crystal_colour colourless
_exptl_crystal_density_diffrn 1.438
_exptl_crystal_density_method 'not measured'
_exptl_crystal_description prism
_exptl_crystal_F_000 432
_exptl_crystal_size_max 0.3
_exptl_crystal_size_mid 0.2
_exptl_crystal_size_min 0.15
_refine_diff_density_max 0.611
_refine_diff_density_min -0.339
_refine_ls_extinction_method none
_refine_ls_goodness_of_fit_ref 1.055
_refine_ls_hydrogen_treatment constr
_refine_ls_matrix_type full
_refine_ls_number_parameters 192
_refine_ls_number_reflns 4480
_refine_ls_number_restraints 0
_refine_ls_restrained_S_all 1.055
_refine_ls_R_factor_all 0.0701
_refine_ls_R_factor_gt 0.0432
_refine_ls_shift/su_max 0.000
_refine_ls_shift/su_mean 0.000
_refine_ls_structure_factor_coef Fsqd
_refine_ls_weighting_details 'calc w = 1/[\s^2^(Fo^2^)+(0.0674P)^2^+0.1131P] where P=(Fo^2^+2Fc^2^)/3'
_refine_ls_weighting_scheme calc
_refine_ls_wR_factor_gt 0.1097
_refine_ls_wR_factor_ref 0.1238
_reflns_number_gt 3095
_reflns_number_total 4480
_reflns_threshold_expression I>2s\s(I)
_cod_data_source_file sj6165.cif
_cod_data_source_block I
_cod_database_code 2207881
_cod_database_fobs_code 2207881

loop_
_symmetry_equiv_pos_as_xyz
'x, y, z'
'-x, -y, -z'

loop_
_atom_site_label
_atom_site_fract_x
_atom_site_fract_y
_atom_site_fract_z
_atom_site_U_iso_or_equiv
_atom_site_adp_type
_atom_site_calc_flag
_atom_site_refinement_flags
_atom_site_occupancy
_atom_site_type_symbol
Zn1 0.05714(5) 1.01640(4) 0.16884(3) 0.04582(14) Uani d . 1 Zn
S1 0.25445(11) 1.04276(7) 0.06343(7) 0.04222(19) Uani d . 1 S
S2 0.06113(14) 0.81258(10) -0.18708(8) 0.0591(3) Uani d . 1 S
S3 -0.07059(11) 0.81961(8) 0.17834(7) 0.0482(2) Uani d . 1 S
S4 0.22765(12) 1.04734(8) 0.38971(8) 0.0497(2) Uani d . 1 S
N1 0.3251(4) 0.8174(3) 0.0088(3) 0.0544(7) Uani d . 1 N
N2 0.0716(4) 0.8364(3) 0.4167(2) 0.0484(7) Uani d . 1 N
C1 0.2232(4) 0.8814(3) -0.0332(3) 0.0409(7) Uani d . 1 C
C2 0.3192(6) 0.6873(4) -0.0746(3) 0.0721(12) Uani d . 1 C
H2A 0.4357 0.6929 -0.0810 0.086 Uiso calc R 1 H
H2B 0.2283 0.6588 -0.1600 0.086 Uiso calc R 1 H
C3 0.2743(6) 0.5901(4) -0.0199(4) 0.0671(11) Uani d . 1 C
H3A 0.2720 0.5056 -0.0746 0.080 Uiso calc R 1 H
H3B 0.1544 0.5809 -0.0188 0.080 Uiso calc R 1 H
C4 0.4108(5) 0.6309(3) 0.1157(4) 0.0562(9) Uani d . 1 C
H4 0.5296 0.6363 0.1113 0.067 Uiso calc R 1 H
C5 0.4222(5) 0.7673(4) 0.1981(3) 0.0604(10) Uani d . 1 C
H5A 0.5176 0.7974 0.2820 0.072 Uiso calc R 1 H
H5B 0.3089 0.7632 0.2093 0.072 Uiso calc R 1 H
C6 0.4600(5) 0.8656(4) 0.1406(3) 0.0613(10) Uani d . 1 C
H6A 0.4553 0.9487 0.1928 0.074 Uiso calc R 1 H
H6B 0.5806 0.8794 0.1399 0.074 Uiso calc R 1 H
C7 0.3691(7) 0.5329(5) 0.1720(5) 0.0893(15) Uani d . 1 C
H7A 0.2522 0.5243 0.1763 0.134 Uiso calc R 1 H
H7B 0.4597 0.5627 0.2567 0.134 Uiso calc R 1 H
H7C 0.3690 0.4496 0.1188 0.134 Uiso calc R 1 H
C8 0.0764(4) 0.8951(3) 0.3388(3) 0.0381(6) Uani d . 1 C
C9 0.2045(5) 0.8872(3) 0.5498(3) 0.0621(10) Uani d . 1 C
H9A 0.1421 0.8942 0.6079 0.074 Uiso calc R 1 H
H9B 0.2855 0.9735 0.5734 0.074 Uiso calc R 1 H
C10 0.3122(5) 0.7947(4) 0.5602(4) 0.0662(11) Uani d . 1 C
H10A 0.3834 0.7955 0.5083 0.079 Uiso calc R 1 H
H10B 0.3956 0.8262 0.6485 0.079 Uiso calc R 1 H
C11 0.1944(5) 0.6555(4) 0.5173(3) 0.0568(9) Uani d . 1 C
H11 0.1339 0.6547 0.5767 0.068 Uiso calc R 1 H
C12 0.0481(5) 0.6108(3) 0.3836(3) 0.0567(9) Uani d . 1 C
H12A 0.1044 0.6018 0.3219 0.068 Uiso calc R 1 H
H12B -0.0360 0.5257 0.3603 0.068 Uiso calc R 1 H
C13 -0.0549(5) 0.7057(3) 0.3774(3) 0.0548(9) Uani d . 1 C
H13A -0.1427 0.6761 0.2907 0.066 Uiso calc R 1 H
H13B -0.1199 0.7097 0.4337 0.066 Uiso calc R 1 H
C14 0.3047(7) 0.5638(5) 0.5201(5) 0.0933(15) Uani d . 1 C
H14A 0.3729 0.5683 0.4678 0.140 Uiso calc R 1 H
H14B 0.2248 0.4759 0.4876 0.140 Uiso calc R 1 H
H14C 0.3864 0.5891 0.6067 0.140 Uiso calc R 1 H

loop_
_atom_site_aniso_label
_atom_site_aniso_U_11
_atom_site_aniso_U_22
_atom_site_aniso_U_33
_atom_site_aniso_U_12
_atom_site_aniso_U_13
_atom_site_aniso_U_23
Zn1 0.0566(3) 0.0481(2) 0.0463(2) 0.02432(18) 0.02641(18) 0.02565(18)
S1 0.0496(4) 0.0402(4) 0.0437(4) 0.0174(3) 0.0220(3) 0.0203(3)
S2 0.0805(6) 0.0615(6) 0.0341(4) 0.0415(5) 0.0145(4) 0.0144(4)
S3 0.0447(4) 0.0478(5) 0.0418(4) 0.0077(4) 0.0053(3) 0.0210(4)
S4 0.0526(5) 0.0434(4) 0.0436(4) 0.0048(4) 0.0102(4) 0.0207(4)
N1 0.0630(18) 0.0558(18) 0.0434(14) 0.0352(15) 0.0136(13) 0.0160(13)
N2 0.0536(16) 0.0445(15) 0.0388(13) 0.0071(12) 0.0094(12) 0.0204(12)
C1 0.0455(17) 0.0480(17) 0.0398(15) 0.0236(14) 0.0211(13) 0.0216(13)
C2 0.104(3) 0.071(3) 0.0465(19) 0.060(3) 0.023(2) 0.0163(18)
C3 0.071(3) 0.050(2) 0.066(2) 0.0315(19) 0.0150(19) 0.0085(18)
C4 0.055(2) 0.055(2) 0.066(2) 0.0283(17) 0.0255(17) 0.0248(18)
C5 0.062(2) 0.064(2) 0.0478(19) 0.0295(19) 0.0107(16) 0.0178(17)
C6 0.057(2) 0.055(2) 0.055(2) 0.0259(17) 0.0008(16) 0.0170(17)
C7 0.121(4) 0.074(3) 0.114(4) 0.047(3) 0.071(3) 0.057(3)
C8 0.0357(15) 0.0410(16) 0.0396(15) 0.0134(12) 0.0134(12) 0.0194(13)
C9 0.078(3) 0.054(2) 0.0340(16) 0.0013(19) 0.0052(16) 0.0201(15)
C10 0.058(2) 0.077(3) 0.053(2) 0.007(2) 0.0102(17) 0.034(2)
C11 0.063(2) 0.060(2) 0.062(2) 0.0240(18) 0.0315(18) 0.0346(18)
C12 0.072(2) 0.0448(18) 0.0523(19) 0.0132(17) 0.0262(17) 0.0208(16)
C13 0.0505(19) 0.054(2) 0.0527(19) 0.0023(16) 0.0123(15) 0.0287(17)
C14 0.104(4) 0.101(4) 0.113(4) 0.062(3) 0.053(3) 0.063(3)

loop_
_atom_type_symbol
_atom_type_description
_atom_type_scat_dispersion_real
_atom_type_scat_dispersion_imag
_atom_type_scat_source
C C 0.0033 0.0016 'International Tables Vol C Tables 4.2.6.8 and 6.1.1.4'
H H 0.0000 0.0000 'International Tables Vol C Tables 4.2.6.8 and 6.1.1.4'
N N 0.0061 0.0033 'International Tables Vol C Tables 4.2.6.8 and 6.1.1.4'
S S 0.1246 0.1234 'International Tables Vol C Tables 4.2.6.8 and 6.1.1.4'
Zn Zn 0.2839 1.4301 'International Tables Vol C Tables 4.2.6.8 and 6.1.1.4'

loop_
_geom_angle_atom_site_label_1
_geom_angle_atom_site_label_2
_geom_angle_atom_site_label_3
_geom_angle_site_symmetry_1
_geom_angle_site_symmetry_3
_geom_angle
_geom_angle_publ_flag
S2 Zn1 S1 2_575 . 106.06(4) y
S3 Zn1 S1 . . 124.13(4) y
S2 Zn1 S3 2_575 . 126.10(4) y
S2 Zn1 S4 2_575 . 106.02(3) ?
S3 Zn1 S4 . . 75.62(3) y
S1 Zn1 S4 . . 110.52(3) y
C1 S1 Zn1 . . 102.94(11) ?
C1 S2 Zn1 . 2_575 96.92(11) ?
C8 S3 Zn1 . . 85.21(10) ?
C8 S4 Zn1 . . 81.84(10) ?
C1 N1 C6 . . 125.0(3) ?
C1 N1 C2 . . 122.7(3) ?
C6 N1 C2 . . 112.3(3) ?
C8 N2 C13 . . 124.0(3) ?
C8 N2 C9 . . 124.1(3) ?
C13 N2 C9 . . 111.6(3) ?
N1 C1 S2 . . 121.3(2) ?
N1 C1 S1 . . 120.9(2) ?
S2 C1 S1 . . 117.77(17) ?
N1 C2 C3 . . 109.9(3) ?
N1 C2 H2A . . 109.7 ?
C3 C2 H2A . . 109.7 ?
N1 C2 H2B . . 109.7 ?
C3 C2 H2B . . 109.7 ?
H2A C2 H2B . . 108.2 ?
C2 C3 C4 . . 112.1(3) ?
C2 C3 H3A . . 109.2 ?
C4 C3 H3A . . 109.2 ?
C2 C3 H3B . . 109.2 ?
C4 C3 H3B . . 109.2 ?
H3A C3 H3B . . 107.9 ?
C7 C4 C5 . . 112.7(3) ?
C7 C4 C3 . . 112.9(4) ?
C5 C4 C3 . . 108.6(3) ?
C7 C4 H4 . . 107.5 ?
C5 C4 H4 . . 107.5 ?
C3 C4 H4 . . 107.5 ?
C4 C5 C6 . . 113.0(3) ?
C4 C5 H5A . . 109.0 ?
C6 C5 H5A . . 109.0 ?
C4 C5 H5B . . 109.0 ?
C6 C5 H5B . . 109.0 ?
H5A C5 H5B . . 107.8 ?
N1 C6 C5 . . 110.3(3) ?
N1 C6 H6A . . 109.6 ?
C5 C6 H6A . . 109.6 ?
N1 C6 H6B . . 109.6 ?
C5 C6 H6B . . 109.6 ?
H6A C6 H6B . . 108.1 ?
C4 C7 H7A . . 109.5 ?
C4 C7 H7B . . 109.5 ?
H7A C7 H7B . . 109.5 ?
C4 C7 H7C . . 109.5 ?
H7A C7 H7C . . 109.5 ?
H7B C7 H7C . . 109.5 ?
N2 C8 S4 . . 122.0(2) ?
N2 C8 S3 . . 120.9(2) ?
S4 C8 S3 . . 117.05(17) ?
N2 C9 C10 . . 109.1(3) ?
N2 C9 H9A . . 109.9 ?
C10 C9 H9A . . 109.9 ?
N2 C9 H9B . . 109.9 ?
C10 C9 H9B . . 109.9 ?
H9A C9 H9B . . 108.3 ?
C11 C10 C9 . . 113.2(3) ?
C11 C10 H10A . . 108.9 ?
C9 C10 H10A . . 108.9 ?
C11 C10 H10B . . 108.9 ?
C9 C10 H10B . . 108.9 ?
H10A C10 H10B . . 107.8 ?
C10 C11 C14 . . 112.0(3) ?
C10 C11 C12 . . 109.2(3) ?
C14 C11 C12 . . 111.5(3) ?
C10 C11 H11 . . 108.0 ?
C14 C11 H11 . . 108.0 ?
C12 C11 H11 . . 108.0 ?
C13 C12 C11 . . 112.0(3) ?
C13 C12 H12A . . 109.2 ?
C11 C12 H12A . . 109.2 ?
C13 C12 H12B . . 109.2 ?
C11 C12 H12B . . 109.2 ?
H12A C12 H12B . . 107.9 ?
N2 C13 C12 . . 109.9(3) ?
N2 C13 H13A . . 109.7 ?
C12 C13 H13A . . 109.7 ?
N2 C13 H13B . . 109.7 ?
C12 C13 H13B . . 109.7 ?
H13A C13 H13B . . 108.2 ?
C11 C14 H14A . . 109.5 ?
C11 C14 H14B . . 109.5 ?
H14A C14 H14B . . 109.5 ?
C11 C14 H14C . . 109.5 ?
H14A C14 H14C . . 109.5 ?
H14B C14 H14C . . 109.5 ?

loop_
_geom_bond_atom_site_label_1
_geom_bond_atom_site_label_2
_geom_bond_site_symmetry_2
_geom_bond_distance
_geom_bond_publ_flag
Zn1 S1 . 2.3552(9) y
Zn1 S2 2_575 2.3277(10) y
Zn1 S3 . 2.3366(9) y
Zn1 S4 . 2.4630(9) y
S1 C1 . 1.751(3) y
S2 C1 . 1.722(3) y
S2 Zn1 2_575 2.3277(10) ?
S3 C8 . 1.739(3) y
S4 C8 . 1.713(3) y
N1 C1 . 1.310(4) y
N1 C6 . 1.473(4) y
N1 C2 . 1.483(4) y
N2 C8 . 1.318(4) y
N2 C9 . 1.476(4) y
N2 C13 . 1.470(4) y
C2 C3 . 1.499(6) ?
C2 H2A . 0.9700 ?
C2 H2B . 0.9700 ?
C3 C4 . 1.524(5) ?
C3 H3A . 0.9700 ?
C3 H3B . 0.9700 ?
C4 C7 . 1.515(5) ?
C4 C5 . 1.519(5) ?
C4 H4 . 0.9800 ?
C5 C6 . 1.523(5) ?
C5 H5A . 0.9700 ?
C5 H5B . 0.9700 ?
C6 H6A . 0.9700 ?
C6 H6B . 0.9700 ?
C7 H7A . 0.9600 ?
C7 H7B . 0.9600 ?
C7 H7C . 0.9600 ?
C9 C10 . 1.518(6) ?
C9 H9A . 0.9700 ?
C9 H9B . 0.9700 ?
C10 C11 . 1.513(5) ?
C10 H10A . 0.9700 ?
C10 H10B . 0.9700 ?
C11 C14 . 1.518(5) ?
C11 C12 . 1.531(5) ?
C11 H11 . 0.9800 ?
C12 C13 . 1.509(5) ?
C12 H12A . 0.9700 ?
C12 H12B . 0.9700 ?
C13 H13A . 0.9700 ?
C13 H13B . 0.9700 ?
C14 H14A . 0.9600 ?
C14 H14B . 0.9600 ?
C14 H14C . 0.9600 ?

loop_
_geom_torsion_atom_site_label_1
_geom_torsion_atom_site_label_2
_geom_torsion_atom_site_label_3
_geom_torsion_atom_site_label_4
_geom_torsion_site_symmetry_1
_geom_torsion
S2 Zn1 S1 C1 2_575 -143.68(10)
S3 Zn1 S1 C1 . 15.68(11)
S4 Zn1 S1 C1 . 101.85(10)
S2 Zn1 S3 C8 2_575 -96.29(11)
S1 Zn1 S3 C8 . 108.50(11)
S4 Zn1 S3 C8 . 3.24(10)
S2 Zn1 S4 C8 2_575 120.70(11)
S3 Zn1 S4 C8 . -3.31(11)
S1 Zn1 S4 C8 . -124.81(11)
C6 N1 C1 S2 . -176.6(3)
C2 N1 C1 S2 . 4.9(5)
C6 N1 C1 S1 . 6.3(5)
C2 N1 C1 S1 . -172.2(3)
Zn1 S2 C1 N1 2_575 176.3(3)
Zn1 S2 C1 S1 2_575 -6.54(19)
Zn1 S1 C1 N1 . -91.1(3)
Zn1 S1 C1 S2 . 91.70(18)
C1 N1 C2 C3 . -122.4(4)
C6 N1 C2 C3 . 58.9(5)
N1 C2 C3 C4 . -58.3(4)
C2 C3 C4 C7 . -179.2(3)
C2 C3 C4 C5 . 55.0(4)
C7 C4 C5 C6 . -178.8(3)
C3 C4 C5 C6 . -52.9(4)
C1 N1 C6 C5 . 124.9(4)
C2 N1 C6 C5 . -56.5(4)
C4 C5 C6 N1 . 54.3(4)
C13 N2 C8 S4 . -179.7(3)
C9 N2 C8 S4 . -6.5(5)
C13 N2 C8 S3 . -0.3(5)
C9 N2 C8 S3 . 172.9(3)
Zn1 S4 C8 N2 . -175.8(3)
Zn1 S4 C8 S3 . 4.84(16)
Zn1 S3 C8 N2 . 175.5(3)
Zn1 S3 C8 S4 . -5.07(16)
C8 N2 C9 C10 . -114.0(4)
C13 N2 C9 C10 . 59.9(4)
N2 C9 C10 C11 . -56.1(4)
C9 C10 C11 C14 . 176.1(3)
C9 C10 C11 C12 . 52.1(4)
C10 C11 C12 C13 . -52.2(4)
C14 C11 C12 C13 . -176.4(3)
C8 N2 C13 C12 . 112.8(4)
C9 N2 C13 C12 . -61.1(4)
C11 C12 C13 N2 . 57.0(4)
